data_7705087
loop_
_publ_author_name
'Kuriki, Ryunosuke'
'Kuwabara, Takuya'
'Ishii, Youichi'

_publ_section_title
;
 Synthesis and structures of diaryloxystannylenes and -plumbylenes
 embedded in 1,3-diethers of thiacalix[4]arene.
;
_journal_issue 35
_journal_name_full 'Dalton transactions (Cambridge, England : 2003)'
_journal_page_first 12234
_journal_page_last 12241
_journal_paper_doi 10.1039/d0dt02496a
_journal_volume 49
_journal_year 2020
_chemical_formula_sum 'C61 H66 O4 Pb S4'
_chemical_formula_weight 1198.56
_space_group_crystal_system monoclinic
_space_group_IT_number 15
_space_group_name_Hall '-C 2yc'
_space_group_name_H-M_alt 'C 1 2/c 1'
_atom_sites_solution_hydrogens geom
_audit_creation_method SHELXL-2018/3
_audit_update_record
;
2020-08-06 deposited with the CCDC.	2020-08-10 downloaded from the CCDC.
;
_cell_angle_alpha 90
_cell_angle_beta 108.6460(10)
_cell_angle_gamma 90
_cell_formula_units_Z 4
_cell_length_a 22.413(3)
_cell_length_b 20.959(2)
_cell_length_c 12.5139(14)
_cell_measurement_reflns_used 9580
_cell_measurement_temperature 93(2)
_cell_measurement_theta_max 31.2920
_cell_measurement_theta_min 2.5939
_cell_volume 5569.9(11)
_computing_cell_refinement 'RIGAKU CrystalClear'
_computing_data_collection 'RIGAKU CrystalClear'
_computing_data_reduction 'RIGAKU CrystalClear'
_computing_molecular_graphics 'Yadokari-XG 2009(Wakita Nemoto et al.)'
_computing_publication_material 'Yadokari-XG 2009(Wakita,Nemoto et al.)'
_computing_structure_refinement 'SHELXL-2018/3 (Sheldrick, 2018)'
_computing_structure_solution 'SHELXT 2018/2 (Sheldrick, 2018)'
_diffrn_ambient_temperature 93(2)
_diffrn_measured_fraction_theta_full 0.997
_diffrn_measured_fraction_theta_max 0.989
_diffrn_measurement_device_type 'Rigaku VariMax Saturn'
_diffrn_measurement_method 'omega scans'
_diffrn_radiation_monochromator Confocal
_diffrn_radiation_source 'rotating-anode X-ray tube'
_diffrn_radiation_type MoK\a
_diffrn_radiation_wavelength 0.71075
_diffrn_reflns_av_R_equivalents 0.0366
_diffrn_reflns_av_unetI/netI 0.0406
_diffrn_reflns_Laue_measured_fraction_full 0.997
_diffrn_reflns_Laue_measured_fraction_max 0.989
_diffrn_reflns_limit_h_max 22
_diffrn_reflns_limit_h_min -28
_diffrn_reflns_limit_k_max 26
_diffrn_reflns_limit_k_min -27
_diffrn_reflns_limit_l_max 16
_diffrn_reflns_limit_l_min -16
_diffrn_reflns_number 22455
_diffrn_reflns_point_group_measured_fraction_full 0.997
_diffrn_reflns_point_group_measured_fraction_max 0.989
_diffrn_reflns_theta_full 25.242
_diffrn_reflns_theta_max 27.436
_diffrn_reflns_theta_min 3.003
_exptl_absorpt_coefficient_mu 3.224
_exptl_absorpt_correction_T_max 1.0000
_exptl_absorpt_correction_T_min 0.8697
_exptl_absorpt_correction_type multi-scan
_exptl_absorpt_process_details 'Jacobson, R. (1998) Private communication'
_exptl_crystal_colour Colorless
_exptl_crystal_density_diffrn 1.429
_exptl_crystal_description Block
_exptl_crystal_F_000 2440
_exptl_crystal_size_max 0.1400
_exptl_crystal_size_mid 0.1380
_exptl_crystal_size_min 0.0920
_refine_diff_density_max 1.500
_refine_diff_density_min -1.746
_refine_diff_density_rms 0.125
_refine_ls_extinction_method none
_refine_ls_goodness_of_fit_ref 1.117
_refine_ls_hydrogen_treatment constr
_refine_ls_matrix_type full
_refine_ls_number_parameters 338
_refine_ls_number_reflns 6294
_refine_ls_number_restraints 0
_refine_ls_restrained_S_all 1.117
_refine_ls_R_factor_all 0.0366
_refine_ls_R_factor_gt 0.0319
_refine_ls_shift/su_max 0.002
_refine_ls_shift/su_mean 0.000
_refine_ls_structure_factor_coef Fsqd
_refine_ls_weighting_details 'w=1/[\s^2^(Fo^2^)+(0.0351P)^2^] where P=(Fo^2^+2Fc^2^)/3'
_refine_ls_weighting_scheme calc
_refine_ls_wR_factor_gt 0.0669
_refine_ls_wR_factor_ref 0.0695
_reflns_Friedel_coverage 0.000
_reflns_number_gt 5736
_reflns_number_total 6294
_reflns_threshold_expression 'I > 2\s(I)'
_cod_data_source_file d0dt02496a2.cif
_cod_data_source_block 2-Pb_Thia_Bn
_cod_depositor_comments
;
The following automatic conversions were performed:

data item '_exptl_absorpt_correction_type' value 'Multi-scan' was
changed to 'multi-scan' in accordance with the
/home/data/users/saulius/crontab/automatic-downloads/rss-feeds/RSC/lib/dictionaries/cif_core.dic
dictionary named 'cif_core.dic' version 2.4.2 last updated on
2011-04-26.

Automatic conversion script
Id: cif_fix_values 7556 2019-12-06 15:28:31Z antanas 

 Adding full bibliography for 7705084--7705088.cif.
;
_cod_original_cell_volume 5570.1(11)
_cod_original_sg_symbol_H-M 'C 2/c'
_cod_database_code 7705087
_shelx_shelxl_version_number 2018/3
_shelx_space_group_comment
;
The symmetry employed for this shelxl refinement is uniquely defined
by the following loop, which should always be used as a source of
symmetry information in preference to the above space-group names.
They are only intended as comments.
;

loop_
_space_group_symop_operation_xyz
'x, y, z'
'-x, y, -z+1/2'
'x+1/2, y+1/2, z'
'-x+1/2, y+1/2, -z+1/2'
'-x, -y, -z'
'x, -y, z-1/2'
'-x+1/2, -y+1/2, -z'
'x+1/2, -y+1/2, z-1/2'

loop_
_atom_site_label
_atom_site_type_symbol
_atom_site_fract_x
_atom_site_fract_y
_atom_site_fract_z
_atom_site_U_iso_or_equiv
_atom_site_adp_type
_atom_site_occupancy
_atom_site_site_symmetry_order
_atom_site_calc_flag
_atom_site_refinement_flags_posn
_atom_site_refinement_flags_adp
_atom_site_refinement_flags_occupancy
_atom_site_disorder_assembly
_atom_site_disorder_group
Pb1 Pb 0.500000 0.39774(2) 0.750000 0.02191(6) Uani 1 2 d S T P . .
O1 O 0.47255(10) 0.32427(15) 0.62387(19) 0.0476(8) Uani 1 1 d . . . . .
C1 C 0.44366(14) 0.29544(14) 0.5299(2) 0.0219(6) Uani 1 1 d . . . . .
C2 C 0.47660(13) 0.27132(13) 0.4594(2) 0.0168(6) Uani 1 1 d . . . . .
C3 C 0.44683(13) 0.23335(12) 0.3665(2) 0.0174(6) Uani 1 1 d . . . . .
H3 H 0.470499 0.216941 0.323932 0.021 Uiso 1 1 calc R U . . .
C4 C 0.38305(13) 0.21900(13) 0.3350(2) 0.0191(6) Uani 1 1 d . . . . .
C5 C 0.34903(13) 0.24708(12) 0.3991(2) 0.0182(6) Uani 1 1 d . . . . .
H5 H 0.305784 0.240476 0.377966 0.022 Uiso 1 1 calc R U . . .
C6 C 0.37774(13) 0.28444(13) 0.4930(2) 0.0178(6) Uani 1 1 d . . . . .
S1 S 0.55573(3) 0.29525(3) 0.47834(6) 0.01719(14) Uani 1 1 d . . . . .
C7 C 0.34987(14) 0.17409(14) 0.2382(3) 0.0246(7) Uani 1 1 d . . . . .
C8 C 0.30129(18) 0.21111(18) 0.1443(3) 0.0477(11) Uani 1 1 d . . . . .
H8 H 0.270328 0.229331 0.173378 0.072 Uiso 1 1 calc R U . . .
H8A H 0.281075 0.182647 0.083368 0.072 Uiso 1 1 calc R U . . .
H8B H 0.322059 0.244539 0.117341 0.072 Uiso 1 1 calc R U . . .
C9 C 0.39641(15) 0.14124(16) 0.1894(3) 0.0325(8) Uani 1 1 d . . . . .
H9 H 0.417129 0.172763 0.158107 0.049 Uiso 1 1 calc R U . . .
H9A H 0.374115 0.111992 0.131290 0.049 Uiso 1 1 calc R U . . .
H9B H 0.427163 0.118363 0.248126 0.049 Uiso 1 1 calc R U . . .
C10 C 0.31705(18) 0.12119(17) 0.2835(3) 0.0409(9) Uani 1 1 d . . . . .
H10 H 0.347805 0.098005 0.341748 0.061 Uiso 1 1 calc R U . . .
H10A H 0.296034 0.092606 0.223260 0.061 Uiso 1 1 calc R U . . .
H10B H 0.286782 0.139886 0.313756 0.061 Uiso 1 1 calc R U . . .
S2 S 0.33049(3) 0.32296(3) 0.56351(6) 0.01704(14) Uani 1 1 d . . . . .
C11 C 0.38256(12) 0.30134(12) 0.7923(2) 0.0144(5) Uani 1 1 d . . . . .
C12 C 0.34824(12) 0.27551(13) 0.6880(2) 0.0152(5) Uani 1 1 d . . . . .
C13 C 0.32884(13) 0.21216(13) 0.6820(2) 0.0172(6) Uani 1 1 d . . . . .
H13 H 0.305147 0.195462 0.612518 0.021 Uiso 1 1 calc R U . . .
C14 C 0.34381(13) 0.17297(13) 0.7768(2) 0.0178(6) Uani 1 1 d . . . . .
C15 C 0.38026(13) 0.19955(13) 0.8790(2) 0.0179(6) Uani 1 1 d . . . . .
H15 H 0.391884 0.174175 0.943351 0.022 Uiso 1 1 calc R U . . .
C16 C 0.39986(12) 0.26320(13) 0.8876(2) 0.0160(5) Uani 1 1 d . . . . .
O2 O 0.40122(8) 0.36492(8) 0.79883(16) 0.0160(4) Uani 1 1 d . . . . .
C17 C 0.35299(14) 0.40991(13) 0.8025(3) 0.0210(6) Uani 1 1 d . . . . .
H17 H 0.343942 0.405848 0.872966 0.025 Uiso 1 1 calc R U . . .
H17A H 0.314528 0.402045 0.740762 0.025 Uiso 1 1 calc R U . . .
C18 C 0.37780(13) 0.47555(13) 0.7924(2) 0.0185(6) Uani 1 1 d . . . . .
C19 C 0.41394(14) 0.50797(14) 0.8870(3) 0.0240(6) Uani 1 1 d . . . . .
H19 H 0.421866 0.489608 0.957796 0.029 Uiso 1 1 calc R U . . .
C20 C 0.43873(15) 0.56797(14) 0.8775(3) 0.0285(7) Uani 1 1 d . . . . .
H20 H 0.462954 0.589616 0.941515 0.034 Uiso 1 1 calc R U . . .
C21 C 0.42691(17) 0.59497(14) 0.7717(3) 0.0310(8) Uani 1 1 d . . . . .
H21 H 0.442554 0.635316 0.764820 0.037 Uiso 1 1 calc R U . . .
C22 C 0.39198(16) 0.56225(15) 0.6765(3) 0.0297(7) Uani 1 1 d . . . . .
H22 H 0.384911 0.580250 0.605545 0.036 Uiso 1 1 calc R U . . .
C23 C 0.36743(14) 0.50267(14) 0.6863(3) 0.0250(7) Uani 1 1 d . . . . .
H23 H 0.343996 0.480731 0.621962 0.030 Uiso 1 1 calc R U . . .
C24 C 0.31627(15) 0.10544(13) 0.7683(3) 0.0229(6) Uani 1 1 d . . . . .
C25 C 0.31658(19) 0.07224(16) 0.6592(3) 0.0409(9) Uani 1 1 d . . . . .
H25 H 0.299809 0.029929 0.656841 0.061 Uiso 1 1 calc R U . . .
H25A H 0.358969 0.069916 0.657129 0.061 Uiso 1 1 calc R U . . .
H25B H 0.291155 0.096117 0.595417 0.061 Uiso 1 1 calc R U . . .
C26 C 0.2477(2) 0.11165(17) 0.7655(5) 0.0583(13) Uani 1 1 d . . . . .
H26 H 0.246367 0.130764 0.834381 0.087 Uiso 1 1 calc R U . . .
H26A H 0.228691 0.070117 0.757356 0.087 Uiso 1 1 calc R U . . .
H26B H 0.225013 0.137950 0.702840 0.087 Uiso 1 1 calc R U . . .
C27 C 0.3529(2) 0.06370(16) 0.8670(3) 0.0528(12) Uani 1 1 d . . . . .
H27 H 0.349892 0.081261 0.935887 0.079 Uiso 1 1 calc R U . . .
H27A H 0.396333 0.062161 0.870510 0.079 Uiso 1 1 calc R U . . .
H27B H 0.335708 0.021358 0.856717 0.079 Uiso 1 1 calc R U . . .
C28 C 0.5354(6) 0.1060(5) 0.9266(10) 0.0476(17) Uani 0.5 1 d . . P A -1
H28 H 0.570386 0.134696 0.938641 0.071 Uiso 0.5 1 calc R U P A -1
H29 H 0.549213 0.067934 0.970091 0.071 Uiso 0.5 1 calc R U P A -1
H30 H 0.503128 0.126250 0.949776 0.071 Uiso 0.5 1 calc R U P A -1
C29 C 0.5095(3) 0.0890(2) 0.8023(4) 0.0476(17) Uani 0.5 1 d G . P A -1
C30 C 0.4913(4) 0.13714(17) 0.7219(5) 0.057(4) Uani 0.5 1 d G . P A -1
H31 H 0.494475 0.179647 0.744369 0.068 Uiso 0.5 1 calc R U P A -1
C31 C 0.4685(4) 0.1217(2) 0.6080(5) 0.042(3) Uani 0.5 1 d G . P A -1
H32 H 0.456334 0.153920 0.554230 0.050 Uiso 0.5 1 calc R U P A -1
C32 C 0.4638(3) 0.0582(2) 0.5744(4) 0.0407(18) Uani 0.5 1 d G . P A -1
H33 H 0.448462 0.047887 0.498217 0.049 Uiso 0.5 1 calc R U P A -1
C33 C 0.4819(3) 0.01009(16) 0.6548(5) 0.0328(15) Uani 0.5 1 d G . P A -1
H34 H 0.478732 -0.032418 0.632343 0.039 Uiso 0.5 1 calc R U P A -1
C34 C 0.5047(4) 0.0255(2) 0.7687(4) 0.030(2) Uani 0.5 1 d G . P A -1
H35 H 0.516873 -0.006692 0.822483 0.036 Uiso 0.5 1 calc R U P A -1

loop_
_atom_site_aniso_label
_atom_site_aniso_U_11
_atom_site_aniso_U_22
_atom_site_aniso_U_33
_atom_site_aniso_U_23
_atom_site_aniso_U_13
_atom_site_aniso_U_12
Pb1 0.01955(10) 0.01112(8) 0.03925(11) 0.000 0.01530(7) 0.000
O1 0.0180(12) 0.098(2) 0.0274(13) -0.0335(14) 0.0077(10) -0.0115(13)
C1 0.0220(16) 0.0276(15) 0.0154(14) 0.0003(12) 0.0049(12) -0.0016(12)
C2 0.0137(14) 0.0176(13) 0.0184(14) 0.0057(11) 0.0041(11) -0.0004(10)
C3 0.0201(15) 0.0133(12) 0.0198(14) 0.0025(11) 0.0080(11) 0.0026(11)
C4 0.0215(16) 0.0119(12) 0.0228(15) 0.0005(11) 0.0055(12) -0.0005(11)
C5 0.0146(15) 0.0140(13) 0.0237(15) 0.0020(11) 0.0027(11) -0.0003(10)
C6 0.0176(15) 0.0161(13) 0.0188(14) 0.0031(11) 0.0049(11) 0.0005(11)
S1 0.0137(3) 0.0198(3) 0.0175(3) 0.0037(3) 0.0044(3) 0.0006(3)
C7 0.0205(16) 0.0214(15) 0.0310(17) -0.0087(13) 0.0069(13) -0.0024(12)
C8 0.046(2) 0.041(2) 0.036(2) -0.0155(17) -0.0140(17) 0.0095(18)
C9 0.0303(19) 0.0313(18) 0.0377(19) -0.0150(15) 0.0136(15) -0.0073(14)
C10 0.038(2) 0.0307(18) 0.062(3) -0.0223(18) 0.0265(19) -0.0169(16)
S2 0.0155(4) 0.0168(3) 0.0175(3) 0.0017(3) 0.0034(3) 0.0021(3)
C11 0.0107(13) 0.0121(12) 0.0209(14) -0.0022(11) 0.0059(11) -0.0011(10)
C12 0.0116(14) 0.0166(13) 0.0169(13) 0.0002(11) 0.0039(10) 0.0021(10)
C13 0.0141(14) 0.0174(13) 0.0191(14) -0.0034(11) 0.0037(11) -0.0021(11)
C14 0.0153(14) 0.0142(13) 0.0229(15) -0.0007(11) 0.0048(11) -0.0002(10)
C15 0.0178(15) 0.0154(13) 0.0203(14) 0.0029(11) 0.0058(11) 0.0005(11)
C16 0.0110(13) 0.0190(13) 0.0179(13) -0.0021(11) 0.0045(10) 0.0023(10)
O2 0.0139(10) 0.0106(9) 0.0236(10) -0.0010(8) 0.0061(8) 0.0006(7)
C17 0.0184(16) 0.0151(13) 0.0335(17) -0.0042(12) 0.0138(13) 0.0015(11)
C18 0.0149(14) 0.0145(13) 0.0287(15) -0.0009(12) 0.0106(12) 0.0040(10)
C19 0.0285(17) 0.0186(14) 0.0259(16) -0.0006(12) 0.0101(13) 0.0001(12)
C20 0.0358(19) 0.0184(15) 0.0307(17) -0.0058(13) 0.0098(14) -0.0053(13)
C21 0.038(2) 0.0173(15) 0.043(2) -0.0007(14) 0.0201(16) -0.0057(13)
C22 0.0393(19) 0.0228(15) 0.0302(17) 0.0028(13) 0.0158(14) 0.0001(14)
C23 0.0268(17) 0.0219(15) 0.0267(16) -0.0035(13) 0.0090(13) 0.0002(12)
C24 0.0240(17) 0.0139(13) 0.0273(16) -0.0001(12) 0.0034(12) -0.0022(11)
C25 0.060(3) 0.0193(16) 0.041(2) -0.0071(15) 0.0123(18) -0.0086(16)
C26 0.045(3) 0.0255(19) 0.118(4) -0.006(2) 0.044(3) -0.0146(16)
C27 0.085(3) 0.0159(16) 0.039(2) 0.0049(15) -0.007(2) -0.0124(18)
C28 0.032(3) 0.050(4) 0.058(4) -0.020(3) 0.009(3) -0.004(3)
C29 0.032(3) 0.050(4) 0.058(4) -0.020(3) 0.009(3) -0.004(3)
C30 0.031(6) 0.020(3) 0.123(13) -0.003(5) 0.028(8) -0.002(4)
C31 0.045(5) 0.027(4) 0.054(7) 0.014(4) 0.019(5) 0.001(4)
C32 0.034(4) 0.045(5) 0.041(4) 0.013(4) 0.009(3) 0.002(3)
C33 0.030(4) 0.023(3) 0.042(4) 0.000(3) 0.007(3) -0.002(3)
C34 0.033(4) 0.027(3) 0.032(7) 0.003(3) 0.012(4) 0.006(4)

loop_
_atom_type_symbol
_atom_type_description
_atom_type_scat_dispersion_real
_atom_type_scat_dispersion_imag
_atom_type_scat_source
C C 0.0033 0.0016 'International Tables Vol C Tables 4.2.6.8 and 6.1.1.4'
H H 0.0000 0.0000 'International Tables Vol C Tables 4.2.6.8 and 6.1.1.4'
S S 0.1246 0.1234 'International Tables Vol C Tables 4.2.6.8 and 6.1.1.4'
O O 0.0106 0.0060 'International Tables Vol C Tables 4.2.6.8 and 6.1.1.4'
Pb Pb -3.3944 10.1111 'International Tables Vol C Tables 4.2.6.8 and 6.1.1.4'

loop_
_geom_angle_atom_site_label_1
_geom_angle_atom_site_label_2
_geom_angle_atom_site_label_3
_geom_angle
_geom_angle_site_symmetry_1
_geom_angle_site_symmetry_3
_geom_angle_publ_flag
O1 Pb1 O1 88.48(16) . 2_656 ?
O1 Pb1 O2 85.23(8) . . ?
O1 Pb1 O2 72.53(7) 2_656 . ?
O1 Pb1 O2 72.53(7) . 2_656 ?
O1 Pb1 O2 85.23(7) 2_656 2_656 ?
O2 Pb1 O2 148.97(8) . 2_656 ?
C1 O1 Pb1 160.5(2) . . ?
O1 C1 C2 121.6(3) . . ?
O1 C1 C6 122.5(3) . . ?
C2 C1 C6 115.8(3) . . ?
C3 C2 C1 121.3(3) . . ?
C3 C2 S1 117.6(2) . . ?
C1 C2 S1 120.8(2) . . ?
C4 C3 C2 122.5(3) . . ?
C3 C4 C5 116.5(3) . . ?
C3 C4 C7 123.7(3) . . ?
C5 C4 C7 119.8(3) . . ?
C6 C5 C4 122.1(3) . . ?
C5 C6 C1 121.4(3) . . ?
C5 C6 S2 119.3(2) . . ?
C1 C6 S2 119.3(2) . . ?
C2 S1 C16 104.54(12) . 2_656 ?
C4 C7 C9 111.9(2) . . ?
C4 C7 C8 110.0(2) . . ?
C9 C7 C8 109.3(3) . . ?
C4 C7 C10 108.7(3) . . ?
C9 C7 C10 106.9(3) . . ?
C8 C7 C10 110.0(3) . . ?
C6 S2 C12 100.29(12) . . ?
C16 C11 O2 120.4(2) . . ?
C16 C11 C12 120.1(2) . . ?
O2 C11 C12 119.5(2) . . ?
C13 C12 C11 119.3(2) . . ?
C13 C12 S2 120.4(2) . . ?
C11 C12 S2 120.2(2) . . ?
C12 C13 C14 122.0(3) . . ?
C13 C14 C15 117.2(2) . . ?
C13 C14 C24 120.2(2) . . ?
C15 C14 C24 122.5(3) . . ?
C14 C15 C16 122.0(3) . . ?
C11 C16 C15 119.3(2) . . ?
C11 C16 S1 120.7(2) . 2_656 ?
C15 C16 S1 119.9(2) . 2_656 ?
C11 O2 C17 114.4(2) . . ?
C11 O2 Pb1 120.52(15) . . ?
C17 O2 Pb1 122.82(15) . . ?
O2 C17 C18 107.1(2) . . ?
C19 C18 C23 119.3(3) . . ?
C19 C18 C17 120.6(3) . . ?
C23 C18 C17 120.0(3) . . ?
C18 C19 C20 120.7(3) . . ?
C21 C20 C19 119.3(3) . . ?
C22 C21 C20 120.3(3) . . ?
C21 C22 C23 120.2(3) . . ?
C22 C23 C18 120.1(3) . . ?
C27 C24 C26 110.2(3) . . ?
C27 C24 C14 111.9(3) . . ?
C26 C24 C14 107.6(2) . . ?
C27 C24 C25 107.8(3) . . ?
C26 C24 C25 107.9(3) . . ?
C14 C24 C25 111.3(3) . . ?
C30 C29 C34 120.0 . . ?
C30 C29 C28 119.9(6) . . ?
C34 C29 C28 120.1(6) . . ?
C29 C30 C31 120.0 . . ?
C32 C31 C30 120.0 . . ?
C31 C32 C33 120.0 . . ?
C34 C33 C32 120.0 . . ?
C33 C34 C29 120.0 . . ?

loop_
_geom_bond_atom_site_label_1
_geom_bond_atom_site_label_2
_geom_bond_distance
_geom_bond_site_symmetry_2
_geom_bond_publ_flag
Pb1 O1 2.149(2) . ?
Pb1 O1 2.150(2) 2_656 ?
Pb1 O2 2.5716(19) . ?
Pb1 O2 2.5717(19) 2_656 ?
O1 C1 1.296(3) . ?
C1 C2 1.413(4) . ?
C1 C6 1.419(4) . ?
C2 C3 1.390(4) . ?
C2 S1 1.785(3) . ?
C3 C4 1.389(4) . ?
C4 C5 1.400(4) . ?
C4 C7 1.527(4) . ?
C5 C6 1.387(4) . ?
C6 S2 1.775(3) . ?
S1 C16 1.785(3) 2_656 ?
C7 C9 1.530(4) . ?
C7 C8 1.533(5) . ?
C7 C10 1.536(5) . ?
S2 C12 1.782(3) . ?
C11 C16 1.385(4) . ?
C11 O2 1.391(3) . ?
C11 C12 1.395(4) . ?
C12 C13 1.392(4) . ?
C13 C14 1.393(4) . ?
C14 C15 1.395(4) . ?
C14 C24 1.534(4) . ?
C15 C16 1.398(4) . ?
O2 C17 1.446(3) . ?
C17 C18 1.504(4) . ?
C18 C19 1.380(4) . ?
C18 C23 1.394(4) . ?
C19 C20 1.395(4) . ?
C20 C21 1.385(5) . ?
C21 C22 1.381(5) . ?
C22 C23 1.386(4) . ?
C24 C27 1.522(5) . ?
C24 C26 1.532(5) . ?
C24 C25 1.534(5) . ?
C28 C29 1.520(12) . ?
C29 C30 1.3900 . ?
C29 C34 1.3900 . ?
C30 C31 1.3900 . ?
C31 C32 1.3900 . ?
C32 C33 1.3900 . ?
C33 C34 1.3900 . ?

loop_
_geom_torsion_atom_site_label_1
_geom_torsion_atom_site_label_2
_geom_torsion_atom_site_label_3
_geom_torsion_atom_site_label_4
_geom_torsion
_geom_torsion_site_symmetry_1
_geom_torsion_site_symmetry_2
_geom_torsion_site_symmetry_3
_geom_torsion_site_symmetry_4
_geom_torsion_publ_flag
Pb1 O1 C1 C2 118.8(6) . . . . ?
Pb1 O1 C1 C6 -63.0(8) . . . . ?
O1 C1 C2 C3 171.5(3) . . . . ?
C6 C1 C2 C3 -6.7(4) . . . . ?
O1 C1 C2 S1 -14.8(4) . . . . ?
C6 C1 C2 S1 166.9(2) . . . . ?
C1 C2 C3 C4 2.6(4) . . . . ?
S1 C2 C3 C4 -171.2(2) . . . . ?
C2 C3 C4 C5 2.6(4) . . . . ?
C2 C3 C4 C7 -176.0(3) . . . . ?
C3 C4 C5 C6 -3.5(4) . . . . ?
C7 C4 C5 C6 175.2(3) . . . . ?
C4 C5 C6 C1 -0.8(4) . . . . ?
C4 C5 C6 S2 175.5(2) . . . . ?
O1 C1 C6 C5 -172.4(3) . . . . ?
C2 C1 C6 C5 5.9(4) . . . . ?
O1 C1 C6 S2 11.3(4) . . . . ?
C2 C1 C6 S2 -170.5(2) . . . . ?
C3 C2 S1 C16 -119.9(2) . . . 2_656 ?
C1 C2 S1 C16 66.2(3) . . . 2_656 ?
C3 C4 C7 C9 6.5(4) . . . . ?
C5 C4 C7 C9 -172.1(3) . . . . ?
C3 C4 C7 C8 -115.2(3) . . . . ?
C5 C4 C7 C8 66.3(4) . . . . ?
C3 C4 C7 C10 124.3(3) . . . . ?
C5 C4 C7 C10 -54.2(4) . . . . ?
C5 C6 S2 C12 107.0(2) . . . . ?
C1 C6 S2 C12 -76.5(2) . . . . ?
C16 C11 C12 C13 3.4(4) . . . . ?
O2 C11 C12 C13 -179.1(2) . . . . ?
C16 C11 C12 S2 -175.7(2) . . . . ?
O2 C11 C12 S2 1.8(3) . . . . ?
C6 S2 C12 C13 -67.4(2) . . . . ?
C6 S2 C12 C11 111.6(2) . . . . ?
C11 C12 C13 C14 -1.5(4) . . . . ?
S2 C12 C13 C14 177.6(2) . . . . ?
C12 C13 C14 C15 -1.0(4) . . . . ?
C12 C13 C14 C24 174.3(3) . . . . ?
C13 C14 C15 C16 1.6(4) . . . . ?
C24 C14 C15 C16 -173.5(3) . . . . ?
O2 C11 C16 C15 179.7(2) . . . . ?
C12 C11 C16 C15 -2.8(4) . . . . ?
O2 C11 C16 S1 2.0(4) . . . 2_656 ?
C12 C11 C16 S1 179.5(2) . . . 2_656 ?
C14 C15 C16 C11 0.2(4) . . . . ?
C14 C15 C16 S1 177.9(2) . . . 2_656 ?
C16 C11 O2 C17 -100.8(3) . . . . ?
C12 C11 O2 C17 81.7(3) . . . . ?
C16 C11 O2 Pb1 95.9(3) . . . . ?
C12 C11 O2 Pb1 -81.6(3) . . . . ?
C11 O2 C17 C18 -172.0(2) . . . . ?
Pb1 O2 C17 C18 -9.1(3) . . . . ?
O2 C17 C18 C19 -87.1(3) . . . . ?
O2 C17 C18 C23 89.2(3) . . . . ?
C23 C18 C19 C20 1.6(4) . . . . ?
C17 C18 C19 C20 177.9(3) . . . . ?
C18 C19 C20 C21 -0.2(5) . . . . ?
C19 C20 C21 C22 -1.3(5) . . . . ?
C20 C21 C22 C23 1.3(5) . . . . ?
C21 C22 C23 C18 0.1(5) . . . . ?
C19 C18 C23 C22 -1.6(4) . . . . ?
C17 C18 C23 C22 -177.9(3) . . . . ?
C13 C14 C24 C27 162.0(3) . . . . ?
C15 C14 C24 C27 -23.0(4) . . . . ?
C13 C14 C24 C26 -76.8(4) . . . . ?
C15 C14 C24 C26 98.2(4) . . . . ?
C13 C14 C24 C25 41.2(4) . . . . ?
C15 C14 C24 C25 -143.7(3) . . . . ?
C34 C29 C30 C31 0.0 . . . . ?
C28 C29 C30 C31 179.0(8) . . . . ?
C29 C30 C31 C32 0.0 . . . . ?
C30 C31 C32 C33 0.0 . . . . ?
C31 C32 C33 C34 0.0 . . . . ?
C32 C33 C34 C29 0.0 . . . . ?
C30 C29 C34 C33 0.0 . . . . ?
C28 C29 C34 C33 -179.0(8) . . . . ?
